data_4342596
loop_
_publ_author_name
'Feltham, Humphrey L. C.'
'Johnson, Chloe'
'Elliott, Anastasia B. S.'
'Gordon, Keith C.'
'Albrecht, Martin'
'Brooker, Sally'

_publ_section_title
;
 &quot;Tail&quot; Tuning of Iron(II) Spin Crossover Temperature by 100 K.
;
_journal_issue 6
_journal_name_full 'Inorganic chemistry'
_journal_page_first 2902
_journal_page_last 2909
_journal_paper_doi 10.1021/ic503040f
_journal_volume 54
_journal_year 2015
_chemical_formula_sum 'C55 H30 F34 Fe N12 O2 S2'
_chemical_formula_weight 1656.88
_space_group_crystal_system triclinic
_space_group_IT_number 2
_space_group_name_Hall '-P 1'
_space_group_name_H-M_alt 'P -1'
_symmetry_space_group_name_Hall '-P 1'
_symmetry_space_group_name_H-M 'P -1'
_atom_sites_solution_hydrogens mixed
_audit_creation_method SHELXL-2014/7
_cell_angle_alpha 78.968(2)
_cell_angle_beta 84.008(3)
_cell_angle_gamma 69.848(3)
_cell_formula_units_Z 1
_cell_length_a 8.8751(3)
_cell_length_b 9.8138(2)
_cell_length_c 19.9501(7)
_cell_measurement_temperature 250(2)
_cell_volume 1599.71(9)
_computing_structure_refinement 'SHELXL-2014/7 (Sheldrick, 2014)'
_diffrn_ambient_temperature 250(2)
_diffrn_measured_fraction_theta_full 0.998
_diffrn_measured_fraction_theta_max 0.998
_diffrn_radiation_type MoK\a
_diffrn_radiation_wavelength 0.71073
_diffrn_reflns_av_R_equivalents 0.0159
_diffrn_reflns_av_unetI/netI 0.0117
_diffrn_reflns_Laue_measured_fraction_full 0.998
_diffrn_reflns_Laue_measured_fraction_max 0.998
_diffrn_reflns_limit_h_max 10
_diffrn_reflns_limit_h_min -10
_diffrn_reflns_limit_k_max 11
_diffrn_reflns_limit_k_min -11
_diffrn_reflns_limit_l_max 24
_diffrn_reflns_limit_l_min -24
_diffrn_reflns_number 25452
_diffrn_reflns_point_group_measured_fraction_full 0.998
_diffrn_reflns_point_group_measured_fraction_max 0.998
_diffrn_reflns_theta_full 25.242
_diffrn_reflns_theta_max 25.679
_diffrn_reflns_theta_min 2.794
_exptl_absorpt_coefficient_mu 0.454
_exptl_crystal_colour orange
_exptl_crystal_density_diffrn 1.720
_exptl_crystal_description block
_exptl_crystal_F_000 824
_exptl_crystal_size_max 0.430
_exptl_crystal_size_mid 0.300
_exptl_crystal_size_min 0.160
_refine_diff_density_max 2.203
_refine_diff_density_min -0.987
_refine_diff_density_rms 0.069
_refine_ls_extinction_method none
_refine_ls_goodness_of_fit_ref 1.109
_refine_ls_hydrogen_treatment constr
_refine_ls_matrix_type full
_refine_ls_number_parameters 478
_refine_ls_number_reflns 6043
_refine_ls_number_restraints 0
_refine_ls_restrained_S_all 1.109
_refine_ls_R_factor_all 0.0415
_refine_ls_R_factor_gt 0.0403
_refine_ls_shift/su_max 0.000
_refine_ls_shift/su_mean 0.000
_refine_ls_structure_factor_coef Fsqd
_refine_ls_weighting_details 'w=1/[\s^2^(Fo^2^)+(0.0501P)^2^+2.3006P] where P=(Fo^2^+2Fc^2^)/3'
_refine_ls_weighting_scheme calc
_refine_ls_wR_factor_gt 0.1078
_refine_ls_wR_factor_ref 0.1088
_reflns_Friedel_coverage 0.000
_reflns_number_gt 5798
_reflns_number_total 6043
_reflns_threshold_expression 'I > 2\s(I)'
_cod_data_source_file ic503040f_si_002.cif
_cod_data_source_block HF1090_HS
_cod_depositor_comments 'Adding full bibliography for 4342591--4342596.cif.'
_cod_original_cell_volume 1599.70(9)
_cod_database_code 4342596
_shelx_shelxl_version_number 2014/7
_shelx_space_group_comment
;
The symmetry employed for this shelxl refinement is uniquely defined
by the following loop, which should always be used as a source of
symmetry information in preference to the above space-group names.
They are only intended as comments.
;
_shelx_estimated_absorpt_t_min 0.829
_shelx_estimated_absorpt_t_max 0.931

loop_
_space_group_symop_operation_xyz
'x, y, z'
'-x, -y, -z'

loop_
_atom_site_label
_atom_site_type_symbol
_atom_site_fract_x
_atom_site_fract_y
_atom_site_fract_z
_atom_site_U_iso_or_equiv
_atom_site_adp_type
_atom_site_occupancy
_atom_site_site_symmetry_order
_atom_site_calc_flag
_atom_site_refinement_flags_posn
_atom_site_refinement_flags_adp
_atom_site_refinement_flags_occupancy
_atom_site_disorder_assembly
_atom_site_disorder_group
Fe1 Fe 0.5000 0.5000 0.5000 0.01434(12) Uani 1 2 d S . P . .
C1 C 0.8375(3) 0.5031(3) 0.43295(11) 0.0207(5) Uani 1 1 d . . . . .
H1 H 0.8775 0.4131 0.4625 0.025 Uiso 1 1 calc R U . . .
C2 C 0.9455(3) 0.5601(3) 0.39218(12) 0.0219(5) Uani 1 1 d . . . . .
H2 H 1.0566 0.5093 0.3939 0.026 Uiso 1 1 calc R U . . .
C3 C 0.8867(3) 0.6928(3) 0.34904(11) 0.0205(5) Uani 1 1 d . . . . .
H3 H 0.9576 0.7334 0.3209 0.025 Uiso 1 1 calc R U . . .
C4 C 0.7222(3) 0.7658(2) 0.34760(11) 0.0189(4) Uani 1 1 d . . . . .
H4 H 0.6797 0.8568 0.3190 0.023 Uiso 1 1 calc R U . . .
C5 C 0.6219(3) 0.7008(2) 0.38942(11) 0.0162(4) Uani 1 1 d . . . . .
C6 C 0.4457(3) 0.7661(2) 0.39628(11) 0.0163(4) Uani 1 1 d . . . . .
C7 C 0.1921(3) 0.8883(2) 0.38494(11) 0.0162(4) Uani 1 1 d . . . . .
C8 C 0.0387(3) 0.9906(2) 0.35648(11) 0.0180(4) Uani 1 1 d . . . . .
C9 C -0.0758(3) 1.0753(3) 0.39787(13) 0.0243(5) Uani 1 1 d . . . . .
H9 H -0.0563 1.0714 0.4437 0.029 Uiso 1 1 calc R U . . .
C10 C -0.2201(3) 1.1659(3) 0.36987(14) 0.0317(6) Uani 1 1 d . . . . .
H10 H -0.3010 1.2247 0.3965 0.038 Uiso 1 1 calc R U . . .
C11 C -0.2430(3) 1.1683(3) 0.30232(14) 0.0312(6) Uani 1 1 d . . . . .
H11 H -0.3398 1.2289 0.2820 0.037 Uiso 1 1 calc R U . . .
C12 C -0.1214(3) 1.0802(3) 0.26508(13) 0.0287(5) Uani 1 1 d . . . . .
H12 H -0.1382 1.0825 0.2191 0.034 Uiso 1 1 calc R U . . .
C13 C 0.3726(2) 0.9480(2) 0.28632(10) 0.0150(4) Uani 1 1 d . . . . .
C14 C 0.3604(3) 1.0938(2) 0.27995(11) 0.0198(4) Uani 1 1 d . . . . .
H14 H 0.3355 1.1414 0.3183 0.024 Uiso 1 1 calc R U . . .
C15 C 0.3856(3) 1.1689(2) 0.21574(11) 0.0200(5) Uani 1 1 d . . . . .
H15 H 0.3762 1.2688 0.2101 0.024 Uiso 1 1 calc R U . . .
C16 C 0.4248(2) 1.0961(2) 0.15998(11) 0.0157(4) Uani 1 1 d . . . . .
C17 C 0.4394(3) 0.9483(2) 0.16757(11) 0.0172(4) Uani 1 1 d . . . . .
H17 H 0.4680 0.8993 0.1296 0.021 Uiso 1 1 calc R U . . .
C18 C 0.4114(3) 0.8735(2) 0.23142(11) 0.0172(4) Uani 1 1 d . . . . .
H18 H 0.4188 0.7741 0.2372 0.021 Uiso 1 1 calc R U . . .
C19 C 0.4532(3) 1.1780(2) 0.09049(11) 0.0172(4) Uani 1 1 d . . . . .
C20 C 0.6292(3) 1.1737(2) 0.07649(11) 0.0170(4) Uani 1 1 d . . . . .
C21 C 0.6727(3) 1.2355(2) 0.00199(11) 0.0168(4) Uani 1 1 d . . . . .
C22 C 0.8306(3) 1.2730(2) -0.00579(11) 0.0180(4) Uani 1 1 d . . . . .
C23 C 0.8937(3) 1.2987(2) -0.08134(11) 0.0162(4) Uani 1 1 d . . . . .
C24 C 1.0269(3) 1.3719(2) -0.09179(11) 0.0163(4) Uani 1 1 d . . . . .
C25 C 1.1040(3) 1.3808(2) -0.16511(11) 0.0178(4) Uani 1 1 d . . . . .
C26 C 1.2212(3) 1.4692(3) -0.17916(12) 0.0230(5) Uani 1 1 d . . . . .
C27 C 0.3893(2) 0.4631(2) 0.36173(11) 0.0177(4) Uani 1 1 d . . . . .
N1 N 0.6787(2) 0.5714(2) 0.43174(9) 0.0175(4) Uani 1 1 d . . . . .
N2 N 0.3664(2) 0.7225(2) 0.45084(9) 0.0185(4) Uani 1 1 d . . . . .
N3 N 0.2050(2) 0.7997(2) 0.44394(9) 0.0187(4) Uani 1 1 d . . . . .
N4 N 0.0194(2) 0.9914(2) 0.29067(10) 0.0229(4) Uani 1 1 d . . . . .
N5 N 0.3403(2) 0.87072(19) 0.35256(9) 0.0155(4) Uani 1 1 d . . . . .
N6 N 0.4318(2) 0.4297(2) 0.41790(10) 0.0257(4) Uani 1 1 d . . . . .
S1 S 0.32807(7) 0.50916(6) 0.28426(3) 0.02244(14) Uani 1 1 d . . . . .
F1 F 0.35943(17) 1.32107(15) 0.08415(7) 0.0289(3) Uani 1 1 d . . . . .
F2 F 0.41655(17) 1.12116(16) 0.04001(6) 0.0255(3) Uani 1 1 d . . . . .
F3 F 0.65966(19) 1.25082(17) 0.11929(7) 0.0295(3) Uani 1 1 d . . . . .
F4 F 0.72533(16) 1.03358(15) 0.09136(8) 0.0306(3) Uani 1 1 d . . . . .
F5 F 0.55294(16) 1.35728(16) -0.02098(7) 0.0275(3) Uani 1 1 d . . . . .
F6 F 0.68851(19) 1.13398(17) -0.03710(7) 0.0306(3) Uani 1 1 d . . . . .
F7 F 0.80374(19) 1.39486(17) 0.02071(7) 0.0291(3) Uani 1 1 d . . . . .
F8 F 0.94417(17) 1.16136(18) 0.02950(8) 0.0343(4) Uani 1 1 d . . . . .
F9 F 0.76953(15) 1.38575(15) -0.11943(6) 0.0214(3) Uani 1 1 d . . . . .
F10 F 0.95336(17) 1.16910(15) -0.10338(8) 0.0280(3) Uani 1 1 d . . . . .
F11 F 0.96304(16) 1.50902(14) -0.07802(7) 0.0224(3) Uani 1 1 d . . . . .
F12 F 1.14294(16) 1.29353(16) -0.04785(7) 0.0259(3) Uani 1 1 d . . . . .
F13 F 0.98774(16) 1.44551(17) -0.20999(7) 0.0275(3) Uani 1 1 d . . . . .
F14 F 1.18603(18) 1.24503(15) -0.17781(7) 0.0283(3) Uani 1 1 d . . . . .
F15 F 1.1477(2) 1.60852(16) -0.17310(8) 0.0359(4) Uani 1 1 d . . . . .
F16 F 1.28171(17) 1.46353(17) -0.24280(7) 0.0287(3) Uani 1 1 d . . . . .
F17 F 1.34104(18) 1.4122(2) -0.13697(8) 0.0375(4) Uani 1 1 d . . . . .
O1 O 0.4216(4) 1.1189(4) 0.45124(17) 0.0243(6) Uiso 0.5 1 d . U P A 1
H1X H 0.4564 1.2036 0.4397 0.029 Uiso 0.5 1 d . U P B 1
C28 C 0.2490(6) 1.1655(5) 0.4703(2) 0.0243(6) Uiso 0.5 1 d . U P A 1
H28A H 0.2209 1.0809 0.4938 0.029 Uiso 0.5 1 calc R U P A 1
H28B H 0.1877 1.2084 0.4294 0.029 Uiso 0.5 1 calc R U P A 1
H28C H 0.2246 1.2380 0.5003 0.029 Uiso 0.5 1 calc R U P A 1
O2 O 0.3586(7) 1.0586(6) 0.4482(3) 0.0589(13) Uiso 0.5 1 d . . P C 2
H2X H 0.4306 0.9837 0.4700 0.071 Uiso 0.5 1 d . U P D 2
H2Y H 0.2542 1.0740 0.4752 0.071 Uiso 0.5 1 d . U P E 2

loop_
_atom_site_aniso_label
_atom_site_aniso_U_11
_atom_site_aniso_U_22
_atom_site_aniso_U_33
_atom_site_aniso_U_23
_atom_site_aniso_U_13
_atom_site_aniso_U_12
Fe1 0.0116(2) 0.0175(2) 0.0107(2) 0.00156(16) 0.00004(15) -0.00294(16)
C1 0.0156(11) 0.0228(11) 0.0185(11) 0.0011(9) -0.0008(8) -0.0021(9)
C2 0.0130(10) 0.0287(12) 0.0216(11) -0.0042(9) 0.0013(8) -0.0046(9)
C3 0.0180(11) 0.0278(12) 0.0175(11) -0.0044(9) 0.0042(8) -0.0108(9)
C4 0.0202(11) 0.0209(11) 0.0153(10) -0.0004(8) 0.0008(8) -0.0080(9)
C5 0.0151(10) 0.0190(10) 0.0133(10) -0.0021(8) 0.0005(8) -0.0048(8)
C6 0.0153(10) 0.0157(10) 0.0148(10) 0.0010(8) 0.0000(8) -0.0033(8)
C7 0.0149(10) 0.0168(10) 0.0150(10) -0.0017(8) 0.0007(8) -0.0041(8)
C8 0.0158(10) 0.0163(10) 0.0195(11) 0.0030(8) -0.0011(8) -0.0055(8)
C9 0.0192(11) 0.0247(12) 0.0237(12) -0.0009(9) 0.0022(9) -0.0033(9)
C10 0.0191(12) 0.0261(13) 0.0399(15) -0.0004(11) 0.0037(10) 0.0010(10)
C11 0.0179(12) 0.0255(13) 0.0425(15) 0.0113(11) -0.0086(10) -0.0043(10)
C12 0.0283(13) 0.0272(13) 0.0278(13) 0.0074(10) -0.0115(10) -0.0092(10)
C13 0.0134(10) 0.0176(10) 0.0114(10) 0.0017(8) -0.0003(7) -0.0043(8)
C14 0.0231(11) 0.0182(11) 0.0162(11) -0.0037(8) 0.0032(8) -0.0053(9)
C15 0.0242(11) 0.0146(10) 0.0200(11) -0.0013(8) 0.0018(9) -0.0066(9)
C16 0.0128(10) 0.0178(10) 0.0148(10) 0.0006(8) -0.0007(8) -0.0045(8)
C17 0.0191(11) 0.0186(10) 0.0140(10) -0.0032(8) -0.0006(8) -0.0062(8)
C18 0.0179(10) 0.0146(10) 0.0179(11) -0.0007(8) -0.0005(8) -0.0050(8)
C19 0.0171(11) 0.0167(10) 0.0149(10) 0.0006(8) -0.0019(8) -0.0032(8)
C20 0.0185(11) 0.0160(10) 0.0150(10) 0.0015(8) -0.0031(8) -0.0054(8)
C21 0.0178(10) 0.0187(10) 0.0138(10) -0.0011(8) -0.0023(8) -0.0064(8)
C22 0.0190(11) 0.0191(11) 0.0156(10) 0.0018(8) -0.0042(8) -0.0075(9)
C23 0.0163(10) 0.0154(10) 0.0165(10) -0.0023(8) -0.0012(8) -0.0049(8)
C24 0.0156(10) 0.0169(10) 0.0151(10) -0.0006(8) -0.0019(8) -0.0046(8)
C25 0.0166(10) 0.0184(11) 0.0174(11) -0.0022(8) -0.0008(8) -0.0051(8)
C26 0.0238(12) 0.0260(12) 0.0209(11) -0.0022(9) 0.0022(9) -0.0122(10)
C27 0.0122(10) 0.0170(10) 0.0240(12) -0.0063(8) 0.0020(8) -0.0042(8)
N1 0.0145(9) 0.0204(9) 0.0147(9) 0.0000(7) 0.0009(7) -0.0040(7)
N2 0.0126(9) 0.0213(9) 0.0164(9) 0.0027(7) 0.0008(7) -0.0024(7)
N3 0.0132(9) 0.0195(9) 0.0175(9) 0.0021(7) 0.0005(7) -0.0012(7)
N4 0.0230(10) 0.0225(10) 0.0199(10) 0.0024(8) -0.0046(8) -0.0057(8)
N5 0.0146(9) 0.0161(9) 0.0129(8) 0.0013(7) 0.0003(7) -0.0035(7)
N6 0.0191(10) 0.0351(12) 0.0201(10) -0.0065(8) -0.0022(8) -0.0040(8)
S1 0.0228(3) 0.0264(3) 0.0184(3) -0.0025(2) -0.0046(2) -0.0081(2)
F1 0.0246(7) 0.0194(7) 0.0270(7) 0.0089(5) 0.0057(6) 0.0036(6)
F2 0.0290(7) 0.0408(8) 0.0131(6) 0.0009(6) -0.0039(5) -0.0215(6)
F3 0.0416(9) 0.0459(9) 0.0136(6) -0.0039(6) -0.0007(6) -0.0309(7)
F4 0.0189(7) 0.0208(7) 0.0380(8) 0.0125(6) 0.0038(6) 0.0006(5)
F5 0.0174(7) 0.0322(8) 0.0223(7) 0.0127(6) -0.0023(5) -0.0036(6)
F6 0.0406(9) 0.0417(9) 0.0241(7) -0.0171(6) 0.0124(6) -0.0296(7)
F7 0.0441(9) 0.0370(8) 0.0183(7) -0.0110(6) 0.0084(6) -0.0283(7)
F8 0.0191(7) 0.0434(9) 0.0299(8) 0.0206(7) -0.0083(6) -0.0095(6)
F9 0.0174(6) 0.0310(7) 0.0152(6) 0.0030(5) -0.0042(5) -0.0099(5)
F10 0.0295(8) 0.0207(7) 0.0369(8) -0.0126(6) 0.0132(6) -0.0122(6)
F11 0.0260(7) 0.0205(7) 0.0243(7) -0.0079(5) 0.0054(5) -0.0117(5)
F12 0.0187(7) 0.0371(8) 0.0194(7) 0.0065(6) -0.0070(5) -0.0103(6)
F13 0.0224(7) 0.0439(9) 0.0159(6) 0.0032(6) -0.0043(5) -0.0138(6)
F14 0.0319(8) 0.0209(7) 0.0310(8) -0.0085(6) 0.0120(6) -0.0089(6)
F15 0.0476(10) 0.0243(8) 0.0391(9) -0.0065(6) 0.0139(7) -0.0201(7)
F16 0.0298(8) 0.0371(8) 0.0230(7) -0.0051(6) 0.0087(6) -0.0187(6)
F17 0.0282(8) 0.0587(11) 0.0316(8) 0.0035(7) -0.0079(6) -0.0259(8)

loop_
_atom_type_symbol
_atom_type_description
_atom_type_scat_dispersion_real
_atom_type_scat_dispersion_imag
_atom_type_scat_source
C C 0.0033 0.0016 'International Tables Vol C Tables 4.2.6.8 and 6.1.1.4'
H H 0.0000 0.0000 'International Tables Vol C Tables 4.2.6.8 and 6.1.1.4'
N N 0.0061 0.0033 'International Tables Vol C Tables 4.2.6.8 and 6.1.1.4'
F F 0.0171 0.0103 'International Tables Vol C Tables 4.2.6.8 and 6.1.1.4'
S S 0.1246 0.1234 'International Tables Vol C Tables 4.2.6.8 and 6.1.1.4'
Fe Fe 0.3463 0.8444 'International Tables Vol C Tables 4.2.6.8 and 6.1.1.4'
O O 0.0106 0.0060 'International Tables Vol C Tables 4.2.6.8 and 6.1.1.4'

loop_
_geom_angle_atom_site_label_1
_geom_angle_atom_site_label_2
_geom_angle_atom_site_label_3
_geom_angle
_geom_angle_site_symmetry_1
_geom_angle_site_symmetry_3
N6 Fe1 N6 180.00(10) 2_666 .
N6 Fe1 N2 94.39(8) 2_666 .
N6 Fe1 N2 85.61(8) . .
N6 Fe1 N2 85.61(8) 2_666 2_666
N6 Fe1 N2 94.39(8) . 2_666
N2 Fe1 N2 180.00(10) . 2_666
N6 Fe1 N1 89.52(8) 2_666 2_666
N6 Fe1 N1 90.48(8) . 2_666
N2 Fe1 N1 104.48(7) . 2_666
N2 Fe1 N1 75.52(7) 2_666 2_666
N6 Fe1 N1 90.48(8) 2_666 .
N6 Fe1 N1 89.52(8) . .
N2 Fe1 N1 75.52(7) . .
N2 Fe1 N1 104.48(7) 2_666 .
N1 Fe1 N1 180.00(8) 2_666 .
N1 C1 C2 122.5(2) . .
N1 C1 H1 118.8 . .
C2 C1 H1 118.8 . .
C3 C2 C1 118.7(2) . .
C3 C2 H2 120.6 . .
C1 C2 H2 120.6 . .
C2 C3 C4 119.5(2) . .
C2 C3 H3 120.3 . .
C4 C3 H3 120.3 . .
C5 C4 C3 118.3(2) . .
C5 C4 H4 120.9 . .
C3 C4 H4 120.9 . .
N1 C5 C4 122.5(2) . .
N1 C5 C6 112.19(18) . .
C4 C5 C6 125.3(2) . .
N2 C6 N5 109.51(18) . .
N2 C6 C5 120.51(19) . .
N5 C6 C5 129.97(19) . .
N3 C7 N5 110.72(18) . .
N3 C7 C8 124.68(19) . .
N5 C7 C8 124.59(19) . .
N4 C8 C9 124.1(2) . .
N4 C8 C7 116.00(19) . .
C9 C8 C7 119.9(2) . .
C8 C9 C10 118.1(2) . .
C8 C9 H9 120.9 . .
C10 C9 H9 120.9 . .
C11 C10 C9 118.9(2) . .
C11 C10 H10 120.5 . .
C9 C10 H10 120.5 . .
C10 C11 C12 118.7(2) . .
C10 C11 H11 120.6 . .
C12 C11 H11 120.6 . .
N4 C12 C11 123.8(2) . .
N4 C12 H12 118.1 . .
C11 C12 H12 118.1 . .
C14 C13 C18 122.43(19) . .
C14 C13 N5 118.96(19) . .
C18 C13 N5 118.60(19) . .
C13 C14 C15 118.7(2) . .
C13 C14 H14 120.6 . .
C15 C14 H14 120.6 . .
C16 C15 C14 119.7(2) . .
C16 C15 H15 120.1 . .
C14 C15 H15 120.1 . .
C15 C16 C17 120.8(2) . .
C15 C16 C19 119.47(19) . .
C17 C16 C19 119.75(19) . .
C18 C17 C16 119.7(2) . .
C18 C17 H17 120.2 . .
C16 C17 H17 120.2 . .
C13 C18 C17 118.7(2) . .
C13 C18 H18 120.7 . .
C17 C18 H18 120.7 . .
F1 C19 F2 107.38(17) . .
F1 C19 C16 110.41(17) . .
F2 C19 C16 111.24(18) . .
F1 C19 C20 107.45(17) . .
F2 C19 C20 107.08(17) . .
C16 C19 C20 113.02(17) . .
F4 C20 F3 108.09(18) . .
F4 C20 C19 108.29(17) . .
F3 C20 C19 107.89(18) . .
F4 C20 C21 108.03(18) . .
F3 C20 C21 108.73(17) . .
C19 C20 C21 115.59(17) . .
F5 C21 F6 108.58(18) . .
F5 C21 C22 108.38(17) . .
F6 C21 C22 108.29(17) . .
F5 C21 C20 109.27(17) . .
F6 C21 C20 108.01(17) . .
C22 C21 C20 114.18(17) . .
F7 C22 F8 109.01(18) . .
F7 C22 C21 108.35(18) . .
F8 C22 C21 108.67(17) . .
F7 C22 C23 108.79(17) . .
F8 C22 C23 108.53(18) . .
C21 C22 C23 113.41(17) . .
F10 C23 F9 108.71(17) . .
F10 C23 C22 108.92(17) . .
F9 C23 C22 108.39(17) . .
F10 C23 C24 108.37(17) . .
F9 C23 C24 108.48(17) . .
C22 C23 C24 113.87(17) . .
F11 C24 F12 109.04(17) . .
F11 C24 C25 107.91(17) . .
F12 C24 C25 108.46(17) . .
F11 C24 C23 108.95(17) . .
F12 C24 C23 108.39(17) . .
C25 C24 C23 114.00(17) . .
F14 C25 F13 108.90(18) . .
F14 C25 C26 107.10(18) . .
F13 C25 C26 106.93(18) . .
F14 C25 C24 109.72(17) . .
F13 C25 C24 109.08(17) . .
C26 C25 C24 114.94(18) . .
F15 C26 F17 109.0(2) . .
F15 C26 F16 108.44(19) . .
F17 C26 F16 108.49(19) . .
F15 C26 C25 111.54(19) . .
F17 C26 C25 111.00(19) . .
F16 C26 C25 108.32(19) . .
N6 C27 S1 179.2(2) . .
C1 N1 C5 118.51(19) . .
C1 N1 Fe1 125.16(15) . .
C5 N1 Fe1 116.12(14) . .
C6 N2 N3 108.57(17) . .
C6 N2 Fe1 111.40(14) . .
N3 N2 Fe1 133.31(14) . .
C7 N3 N2 106.41(17) . .
C12 N4 C8 116.4(2) . .
C6 N5 C7 104.78(17) . .
C6 N5 C13 128.92(18) . .
C7 N5 C13 126.30(18) . .
C27 N6 Fe1 145.70(19) . .
C28 O1 H1X 109.9 . .
O1 C28 H28A 109.5 . .
O1 C28 H28B 109.5 . .
H28A C28 H28B 109.5 . .
O1 C28 H28C 109.5 . .
H28A C28 H28C 109.5 . .
H28B C28 H28C 109.5 . .
H2X O2 H2Y 108.1 . .

loop_
_geom_bond_atom_site_label_1
_geom_bond_atom_site_label_2
_geom_bond_distance
_geom_bond_site_symmetry_2
Fe1 N6 2.110(2) 2_666
Fe1 N6 2.110(2) .
Fe1 N2 2.1852(18) .
Fe1 N2 2.1852(18) 2_666
Fe1 N1 2.1931(18) 2_666
Fe1 N1 2.1931(18) .
C1 N1 1.337(3) .
C1 C2 1.388(3) .
C1 H1 0.9400 .
C2 C3 1.380(3) .
C2 H2 0.9400 .
C3 C4 1.388(3) .
C3 H3 0.9400 .
C4 C5 1.388(3) .
C4 H4 0.9400 .
C5 N1 1.348(3) .
C5 C6 1.474(3) .
C6 N2 1.316(3) .
C6 N5 1.362(3) .
C7 N3 1.312(3) .
C7 N5 1.374(3) .
C7 C8 1.478(3) .
C8 N4 1.340(3) .
C8 C9 1.383(3) .
C9 C10 1.384(3) .
C9 H9 0.9400 .
C10 C11 1.378(4) .
C10 H10 0.9400 .
C11 C12 1.379(4) .
C11 H11 0.9400 .
C12 N4 1.339(3) .
C12 H12 0.9400 .
C13 C14 1.379(3) .
C13 C18 1.381(3) .
C13 N5 1.446(3) .
C14 C15 1.388(3) .
C14 H14 0.9400 .
C15 C16 1.386(3) .
C15 H15 0.9400 .
C16 C17 1.391(3) .
C16 C19 1.507(3) .
C17 C18 1.387(3) .
C17 H17 0.9400 .
C18 H18 0.9400 .
C19 F1 1.352(3) .
C19 F2 1.356(3) .
C19 C20 1.545(3) .
C20 F4 1.340(3) .
C20 F3 1.346(3) .
C20 C21 1.556(3) .
C21 F5 1.336(3) .
C21 F6 1.341(3) .
C21 C22 1.553(3) .
C22 F7 1.336(3) .
C22 F8 1.343(3) .
C22 C23 1.557(3) .
C23 F10 1.339(3) .
C23 F9 1.342(2) .
C23 C24 1.560(3) .
C24 F11 1.339(3) .
C24 F12 1.344(2) .
C24 C25 1.549(3) .
C25 F14 1.339(3) .
C25 F13 1.339(3) .
C25 C26 1.543(3) .
C26 F15 1.320(3) .
C26 F17 1.322(3) .
C26 F16 1.329(3) .
C27 N6 1.170(3) .
C27 S1 1.621(2) .
N2 N3 1.378(2) .
O1 C28 1.470(6) .
O1 H1X 0.9636 .
C28 H28A 0.9700 .
C28 H28B 0.9700 .
C28 H28C 0.9700 .
O2 H2X 0.8655 .
O2 H2Y 1.0009 .

loop_
_geom_hbond_atom_site_label_D
_geom_hbond_atom_site_label_H
_geom_hbond_atom_site_label_A
_geom_hbond_distance_DH
_geom_hbond_distance_HA
_geom_hbond_distance_DA
_geom_hbond_angle_DHA
_geom_hbond_site_symmetry_A
O1 H1X N6 0.96 2.12 3.025(4) 156.9 1_565

loop_
_geom_torsion_atom_site_label_1
_geom_torsion_atom_site_label_2
_geom_torsion_atom_site_label_3
_geom_torsion_atom_site_label_4
_geom_torsion
N1 C1 C2 C3 0.4(4)
C1 C2 C3 C4 0.2(3)
C2 C3 C4 C5 -0.8(3)
C3 C4 C5 N1 1.0(3)
C3 C4 C5 C6 177.3(2)
N1 C5 C6 N2 18.3(3)
C4 C5 C6 N2 -158.3(2)
N1 C5 C6 N5 -160.6(2)
C4 C5 C6 N5 22.8(4)
N3 C7 C8 N4 -133.8(2)
N5 C7 C8 N4 44.8(3)
N3 C7 C8 C9 44.7(3)
N5 C7 C8 C9 -136.8(2)
N4 C8 C9 C10 0.5(4)
C7 C8 C9 C10 -177.8(2)
C8 C9 C10 C11 -0.3(4)
C9 C10 C11 C12 0.1(4)
C10 C11 C12 N4 -0.1(4)
C18 C13 C14 C15 1.0(3)
N5 C13 C14 C15 -177.6(2)
C13 C14 C15 C16 -1.0(3)
C14 C15 C16 C17 -0.1(3)
C14 C15 C16 C19 -179.6(2)
C15 C16 C17 C18 1.2(3)
C19 C16 C17 C18 -179.28(19)
C14 C13 C18 C17 0.1(3)
N5 C13 C18 C17 178.76(19)
C16 C17 C18 C13 -1.2(3)
C15 C16 C19 F1 -32.5(3)
C17 C16 C19 F1 148.0(2)
C15 C16 C19 F2 -151.6(2)
C17 C16 C19 F2 28.9(3)
C15 C16 C19 C20 87.9(2)
C17 C16 C19 C20 -91.6(2)
F1 C19 C20 F4 171.90(17)
F2 C19 C20 F4 -73.0(2)
C16 C19 C20 F4 49.8(2)
F1 C19 C20 F3 55.1(2)
F2 C19 C20 F3 170.23(16)
C16 C19 C20 F3 -66.9(2)
F1 C19 C20 C21 -66.8(2)
F2 C19 C20 C21 48.3(2)
C16 C19 C20 C21 171.16(18)
F4 C20 C21 F5 162.66(17)
F3 C20 C21 F5 -80.3(2)
C19 C20 C21 F5 41.2(2)
F4 C20 C21 F6 44.7(2)
F3 C20 C21 F6 161.79(17)
C19 C20 C21 F6 -76.7(2)
F4 C20 C21 C22 -75.8(2)
F3 C20 C21 C22 41.3(2)
C19 C20 C21 C22 162.75(18)
F5 C21 C22 F7 49.2(2)
F6 C21 C22 F7 166.83(17)
C20 C21 C22 F7 -72.8(2)
F5 C21 C22 F8 167.54(18)
F6 C21 C22 F8 -74.9(2)
C20 C21 C22 F8 45.5(2)
F5 C21 C22 C23 -71.7(2)
F6 C21 C22 C23 45.9(2)
C20 C21 C22 C23 166.30(17)
F7 C22 C23 F10 166.70(17)
F8 C22 C23 F10 48.2(2)
C21 C22 C23 F10 -72.7(2)
F7 C22 C23 F9 -75.2(2)
F8 C22 C23 F9 166.33(17)
C21 C22 C23 F9 45.5(2)
F7 C22 C23 C24 45.6(2)
F8 C22 C23 C24 -72.9(2)
C21 C22 C23 C24 166.28(17)
F10 C23 C24 F11 172.35(16)
F9 C23 C24 F11 54.5(2)
C22 C23 C24 F11 -66.3(2)
F10 C23 C24 F12 -69.1(2)
F9 C23 C24 F12 173.03(16)
C22 C23 C24 F12 52.3(2)
F10 C23 C24 C25 51.8(2)
F9 C23 C24 C25 -66.1(2)
C22 C23 C24 C25 173.15(17)
F11 C24 C25 F14 172.54(17)
F12 C24 C25 F14 54.6(2)
C23 C24 C25 F14 -66.3(2)
F11 C24 C25 F13 -68.3(2)
F12 C24 C25 F13 173.76(17)
C23 C24 C25 F13 52.9(2)
F11 C24 C25 C26 51.8(2)
F12 C24 C25 C26 -66.2(2)
C23 C24 C25 C26 172.96(18)
F14 C25 C26 F15 175.10(18)
F13 C25 C26 F15 58.5(2)
C24 C25 C26 F15 -62.7(3)
F14 C25 C26 F17 -63.2(2)
F13 C25 C26 F17 -179.78(18)
C24 C25 C26 F17 59.0(3)
F14 C25 C26 F16 55.8(2)
F13 C25 C26 F16 -60.8(2)
C24 C25 C26 F16 178.00(18)
C2 C1 N1 C5 -0.3(3)
C2 C1 N1 Fe1 -174.62(17)
C4 C5 N1 C1 -0.4(3)
C6 C5 N1 C1 -177.16(19)
C4 C5 N1 Fe1 174.42(16)
C6 C5 N1 Fe1 -2.3(2)
N5 C6 N2 N3 -0.4(2)
C5 C6 N2 N3 -179.52(19)
N5 C6 N2 Fe1 154.99(14)
C5 C6 N2 Fe1 -24.2(3)
N5 C7 N3 N2 0.4(2)
C8 C7 N3 N2 179.2(2)
C6 N2 N3 C7 -0.1(2)
Fe1 N2 N3 C7 -147.80(17)
C11 C12 N4 C8 0.3(4)
C9 C8 N4 C12 -0.5(3)
C7 C8 N4 C12 177.9(2)
N2 C6 N5 C7 0.6(2)
C5 C6 N5 C7 179.7(2)
N2 C6 N5 C13 -179.1(2)
C5 C6 N5 C13 0.0(4)
N3 C7 N5 C6 -0.7(2)
C8 C7 N5 C6 -179.4(2)
N3 C7 N5 C13 179.05(19)
C8 C7 N5 C13 0.3(3)
C14 C13 N5 C6 -106.8(3)
C18 C13 N5 C6 74.5(3)
C14 C13 N5 C7 73.6(3)
C18 C13 N5 C7 -105.1(2)
